data_8104963
loop_
_publ_author_name
'Duan, Rui'
'Man, Wang'
'Meifen, Huang'
'Ma, Xun'
'Wu, Qiong'

_publ_section_title
;
 Crystal structure of
 6,6&#x2032;-((pentane-1,3-diylbis(azaneylylidene))bis(methaneylylidene))bis(2,4-dibromolphenolato-\k4
 N,N&#x2032;,O,O&#x2032;)copper(II),) C19H16Br4CuN2O2
;
_journal_issue 1
_journal_name_full 'Zeitschrift f\"ur Kristallographie - New Crystal Structures'
_journal_page_first 67
_journal_page_last 69
_journal_paper_doi 10.1515/ncrs-2021-0377
_journal_volume 237
_journal_year 2022
_chemical_formula_moiety 'C19 H16 Br4 Cu N2 O2'
_chemical_formula_sum 'C19 H16 Br4 Cu N2 O2'
_chemical_formula_weight 687.52
_space_group_crystal_system monoclinic
_space_group_IT_number 14
_space_group_name_Hall '-P 2ybc'
_space_group_name_H-M_alt 'P 1 21/c 1'
_atom_sites_solution_hydrogens geom
_atom_sites_solution_primary iterative
_cell_angle_alpha 90
_cell_angle_beta 100.5220(10)
_cell_angle_gamma 90
_cell_formula_units_Z 4
_cell_length_a 10.2649(3)
_cell_length_b 10.1903(3)
_cell_length_c 21.2494(6)
_cell_measurement_reflns_used 5430
_cell_measurement_temperature 169.0
_cell_volume 2185.36(11)
_computing_cell_refinement 'SAINT V8.40A (Bruker, 2019)'
_computing_data_reduction 'SAINT V8.40A (Bruker, 2019)'
_computing_molecular_graphics 'Olex2 1.3 (Dolomanov et al., 2009)'
_computing_publication_material 'Olex2 1.3 (Dolomanov et al., 2009)'
_computing_structure_refinement 'SHELXL 2018/3 (Sheldrick, 2015)'
_computing_structure_solution 'olex2.solve 1.3 (Bourhis et al., 2015)'
_diffrn_ambient_temperature 169.0
_diffrn_measured_fraction_theta_full 1.000
_diffrn_measured_fraction_theta_max 0.998
_diffrn_measurement_device_type 'CCD area detector'
_diffrn_measurement_method 'phi and omega scans'
_diffrn_radiation_monochromator graphite
_diffrn_radiation_type MoK\a
_diffrn_radiation_wavelength 0.71073
_diffrn_reflns_av_R_equivalents 0.0777
_diffrn_reflns_av_unetI/netI 0.0583
_diffrn_reflns_Laue_measured_fraction_full 1.000
_diffrn_reflns_Laue_measured_fraction_max 0.998
_diffrn_reflns_limit_h_max 12
_diffrn_reflns_limit_h_min -12
_diffrn_reflns_limit_k_max 12
_diffrn_reflns_limit_k_min -11
_diffrn_reflns_limit_l_max 26
_diffrn_reflns_limit_l_min -26
_diffrn_reflns_number 24444
_diffrn_reflns_point_group_measured_fraction_full 1.000
_diffrn_reflns_point_group_measured_fraction_max 0.998
_diffrn_reflns_theta_full 25.242
_diffrn_reflns_theta_max 26.389
_diffrn_reflns_theta_min 1.950
_diffrn_source_current 1.4
_diffrn_source_power 0.07
_diffrn_source_voltage 50.0
_exptl_absorpt_coefficient_mu 8.330
_exptl_absorpt_correction_T_max 0.7454
_exptl_absorpt_correction_T_min 0.5004
_exptl_absorpt_correction_type multi-scan
_exptl_absorpt_process_details
;
SADABS-2016/2 (Bruker,2016/2) was used for absorption correction.
wR2(int) was 0.0978 before and 0.0596 after correction.
The Ratio of minimum to maximum transmission is 0.6713.
The \l/2 correction factor is Not present.
;
_exptl_crystal_colour 'clear brownish brown'
_exptl_crystal_colour_lustre clear
_exptl_crystal_colour_modifier brownish
_exptl_crystal_colour_primary brown
_exptl_crystal_density_diffrn 2.090
_exptl_crystal_density_meas .
_exptl_crystal_description block
_exptl_crystal_F_000 1316
_exptl_crystal_size_max 0.2
_exptl_crystal_size_mid 0.18
_exptl_crystal_size_min 0.16
_refine_diff_density_max 0.775
_refine_diff_density_min -0.698
_refine_diff_density_rms 0.150
_refine_ls_extinction_coef .
_refine_ls_extinction_method none
_refine_ls_goodness_of_fit_ref 1.069
_refine_ls_hydrogen_treatment constr
_refine_ls_matrix_type full
_refine_ls_number_parameters 254
_refine_ls_number_reflns 4468
_refine_ls_number_restraints 0
_refine_ls_restrained_S_all 1.069
_refine_ls_R_factor_all 0.0741
_refine_ls_R_factor_gt 0.0375
_refine_ls_shift/su_max 0.000
_refine_ls_shift/su_mean 0.000
_refine_ls_structure_factor_coef Fsqd
_refine_ls_weighting_details 'w=1/[\s^2^(Fo^2^)+(0.0140P)^2^+4.5827P] where P=(Fo^2^+2Fc^2^)/3'
_refine_ls_weighting_scheme calc
_refine_ls_wR_factor_gt 0.0600
_refine_ls_wR_factor_ref 0.0730
_reflns_Friedel_coverage 0.000
_reflns_Friedel_fraction_full .
_reflns_Friedel_fraction_max .
_reflns_number_gt 3154
_reflns_number_total 4468
_reflns_threshold_expression 'I > 2\s(I)'
_cod_data_source_file suppl_j_ncrs-2021-0377_suppl.cif
_cod_data_source_block wm10
_cod_database_code 8104963
_shelx_space_group_comment
;
The symmetry employed for this shelxl refinement is uniquely defined
by the following loop, which should always be used as a source of
symmetry information in preference to the above space-group names.
They are only intended as comments.
;
_shelx_estimated_absorpt_t_max 0.349
_shelx_estimated_absorpt_t_min 0.287
_olex2_refinement_description
;
1. Fixed Uiso
 At 1.2 times of:
  All C(H) groups, All C(H,H) groups
 At 1.5 times of:
  All C(H,H,H) groups
2.a Ternary CH refined with riding coordinates:
 C10(H10)
2.b Secondary CH2 refined with riding coordinates:
 C8(H8A,H8B), C9(H9A,H9B), C18(H18A,H18B)
2.c Aromatic/amide H refined with riding coordinates:
 C4(H4), C6(H6), C7(H7), C11(H11), C15(H15), C17(H17)
2.d Idealised Me refined as rotating group:
 C19(H19A,H19B,H19C)
;

loop_
_space_group_symop_operation_xyz
'x, y, z'
'-x, y+1/2, -z+1/2'
'-x, -y, -z'
'x, -y-1/2, z-1/2'

loop_
_atom_site_label
_atom_site_type_symbol
_atom_site_fract_x
_atom_site_fract_y
_atom_site_fract_z
_atom_site_U_iso_or_equiv
_atom_site_adp_type
_atom_site_occupancy
_atom_site_site_symmetry_order
_atom_site_calc_flag
_atom_site_refinement_flags_posn
_atom_site_refinement_flags_adp
_atom_site_refinement_flags_occupancy
_atom_site_disorder_assembly
_atom_site_disorder_group
Br1 Br 0.02669(6) 0.12909(5) 0.08882(2) 0.03108(15) Uani 1 1 d . . . . .
Br2 Br -0.35796(6) 0.20353(5) -0.13526(2) 0.03574(16) Uani 1 1 d . . . . .
Br3 Br 0.43141(5) 0.42199(5) 0.22468(2) 0.02917(14) Uani 1 1 d . . . . .
Br4 Br 0.46623(6) 0.78530(7) 0.42967(3) 0.04799(19) Uani 1 1 d . . . . .
Cu1 Cu 0.00102(6) 0.58628(5) 0.13835(3) 0.02068(15) Uani 1 1 d . . . . .
O1 O -0.0103(3) 0.4156(3) 0.10207(14) 0.0236(8) Uani 1 1 d . . . . .
O2 O 0.1621(3) 0.5360(3) 0.19085(15) 0.0247(8) Uani 1 1 d . . . . .
N1 N -0.1228(4) 0.6607(4) 0.06701(18) 0.0229(10) Uani 1 1 d . . . . .
N2 N -0.0379(4) 0.7205(4) 0.19815(18) 0.0211(9) Uani 1 1 d . . . . .
C1 C -0.1694(5) 0.4589(4) 0.0059(2) 0.0204(11) Uani 1 1 d . . . . .
C2 C -0.0856(5) 0.3770(4) 0.0497(2) 0.0194(11) Uani 1 1 d . . . . .
C3 C -0.0888(5) 0.2409(4) 0.0333(2) 0.0212(11) Uani 1 1 d . . . . .
C4 C -0.1684(5) 0.1904(5) -0.0197(2) 0.0246(12) Uani 1 1 d . . . . .
H4 H -0.169288 0.098751 -0.027989 0.029 Uiso 1 1 calc R U . . .
C5 C -0.2480(5) 0.2752(5) -0.0614(2) 0.0264(12) Uani 1 1 d . . . . .
C6 C -0.2477(5) 0.4078(5) -0.0500(2) 0.0239(12) Uani 1 1 d . . . . .
H6 H -0.300209 0.464881 -0.079703 0.029 Uiso 1 1 calc R U . . .
C7 C -0.1786(5) 0.5984(4) 0.0164(2) 0.0216(11) Uani 1 1 d . . . . .
H7 H -0.230127 0.648477 -0.016824 0.026 Uiso 1 1 calc R U . . .
C8 C -0.1428(5) 0.8025(4) 0.0716(2) 0.0274(12) Uani 1 1 d . . . . .
H8A H -0.192169 0.835288 0.030184 0.033 Uiso 1 1 calc R U . . .
H8B H -0.055531 0.846820 0.080081 0.033 Uiso 1 1 calc R U . . .
C9 C -0.2190(6) 0.8376(5) 0.1245(2) 0.0329(13) Uani 1 1 d . . . . .
H9A H -0.314071 0.819609 0.108566 0.039 Uiso 1 1 calc R U . . .
H9B H -0.209715 0.933084 0.132519 0.039 Uiso 1 1 calc R U . . .
C10 C -0.1772(5) 0.7656(5) 0.1888(2) 0.0255(12) Uani 1 1 d . . . . .
H10 H -0.186081 0.827901 0.224071 0.031 Uiso 1 1 calc R U . . .
C11 C 0.0407(5) 0.7512(5) 0.2511(2) 0.0243(12) Uani 1 1 d . . . . .
H11 H 0.008057 0.811626 0.278566 0.029 Uiso 1 1 calc R U . . .
C12 C 0.1727(5) 0.7017(5) 0.2720(2) 0.0206(11) Uani 1 1 d . . . . .
C13 C 0.2243(5) 0.5969(5) 0.2409(2) 0.0208(11) Uani 1 1 d . . . . .
C14 C 0.3558(5) 0.5579(5) 0.2672(2) 0.0231(11) Uani 1 1 d . . . . .
C15 C 0.4286(5) 0.6130(5) 0.3218(2) 0.0266(12) Uani 1 1 d . . . . .
H15 H 0.516021 0.583692 0.338205 0.032 Uiso 1 1 calc R U . . .
C16 C 0.3709(5) 0.7127(5) 0.3524(2) 0.0266(12) Uani 1 1 d . . . . .
C17 C 0.2465(5) 0.7571(5) 0.3282(2) 0.0292(13) Uani 1 1 d . . . . .
H17 H 0.209287 0.825860 0.349379 0.035 Uiso 1 1 calc R U . . .
C18 C -0.2653(5) 0.6457(5) 0.1940(2) 0.0274(12) Uani 1 1 d . . . . .
H18A H -0.358945 0.674274 0.187774 0.033 Uiso 1 1 calc R U . . .
H18B H -0.256729 0.582909 0.159458 0.033 Uiso 1 1 calc R U . . .
C19 C -0.2294(6) 0.5766(6) 0.2583(2) 0.0398(15) Uani 1 1 d . . . . .
H19A H -0.289962 0.502773 0.259780 0.060 Uiso 1 1 calc R U . . .
H19B H -0.236802 0.638477 0.292742 0.060 Uiso 1 1 calc R U . . .
H19C H -0.138210 0.543872 0.263744 0.060 Uiso 1 1 calc R U . . .

loop_
_atom_site_aniso_label
_atom_site_aniso_U_11
_atom_site_aniso_U_22
_atom_site_aniso_U_33
_atom_site_aniso_U_23
_atom_site_aniso_U_13
_atom_site_aniso_U_12
Br1 0.0422(4) 0.0181(3) 0.0302(3) -0.0005(2) -0.0005(3) 0.0065(2)
Br2 0.0433(4) 0.0351(3) 0.0251(3) -0.0063(2) -0.0038(3) -0.0093(3)
Br3 0.0246(3) 0.0299(3) 0.0321(3) -0.0024(2) 0.0027(2) 0.0046(2)
Br4 0.0363(4) 0.0740(5) 0.0314(3) -0.0213(3) -0.0001(3) -0.0115(3)
Cu1 0.0224(4) 0.0160(3) 0.0227(3) -0.0033(2) 0.0017(3) 0.0005(3)
O1 0.027(2) 0.0176(17) 0.0239(18) -0.0031(14) -0.0027(15) 0.0018(15)
O2 0.027(2) 0.0194(18) 0.0256(18) -0.0071(14) -0.0020(16) 0.0035(15)
N1 0.028(3) 0.016(2) 0.027(2) -0.0011(17) 0.009(2) 0.0018(18)
N2 0.023(3) 0.018(2) 0.023(2) -0.0057(17) 0.0070(19) 0.0018(18)
C1 0.023(3) 0.019(3) 0.019(2) -0.0009(19) 0.005(2) 0.000(2)
C2 0.021(3) 0.018(2) 0.021(3) -0.0025(19) 0.007(2) -0.001(2)
C3 0.025(3) 0.017(2) 0.022(3) -0.0005(19) 0.005(2) -0.002(2)
C4 0.034(3) 0.016(3) 0.026(3) -0.006(2) 0.009(2) -0.001(2)
C5 0.031(3) 0.029(3) 0.019(3) -0.006(2) 0.003(2) -0.007(2)
C6 0.027(3) 0.027(3) 0.018(2) 0.002(2) 0.004(2) 0.000(2)
C7 0.024(3) 0.018(3) 0.023(3) 0.004(2) 0.005(2) 0.004(2)
C8 0.040(4) 0.014(2) 0.029(3) 0.000(2) 0.008(3) 0.004(2)
C9 0.036(4) 0.028(3) 0.036(3) 0.001(2) 0.007(3) 0.007(3)
C10 0.020(3) 0.025(3) 0.033(3) -0.004(2) 0.007(2) 0.005(2)
C11 0.030(3) 0.017(3) 0.026(3) -0.008(2) 0.009(2) -0.006(2)
C12 0.017(3) 0.024(3) 0.023(3) -0.001(2) 0.010(2) 0.001(2)
C13 0.022(3) 0.021(3) 0.019(2) 0.002(2) 0.002(2) -0.009(2)
C14 0.025(3) 0.021(3) 0.024(3) 0.001(2) 0.008(2) -0.001(2)
C15 0.023(3) 0.031(3) 0.025(3) 0.002(2) 0.004(2) -0.005(2)
C16 0.022(3) 0.040(3) 0.017(3) -0.005(2) 0.003(2) -0.009(3)
C17 0.033(4) 0.029(3) 0.026(3) -0.009(2) 0.006(2) -0.008(3)
C18 0.018(3) 0.037(3) 0.029(3) -0.003(2) 0.007(2) 0.002(2)
C19 0.035(4) 0.048(4) 0.036(3) 0.005(3) 0.003(3) -0.012(3)

loop_
_atom_type_symbol
_atom_type_description
_atom_type_scat_dispersion_real
_atom_type_scat_dispersion_imag
_atom_type_scat_source
C C 0.0033 0.0016 'International Tables Vol C Tables 4.2.6.8 and 6.1.1.4'
H H 0.0000 0.0000 'International Tables Vol C Tables 4.2.6.8 and 6.1.1.4'
Br Br -0.2901 2.4595 'International Tables Vol C Tables 4.2.6.8 and 6.1.1.4'
Cu Cu 0.3201 1.2651 'International Tables Vol C Tables 4.2.6.8 and 6.1.1.4'
N N 0.0061 0.0033 'International Tables Vol C Tables 4.2.6.8 and 6.1.1.4'
O O 0.0106 0.0060 'International Tables Vol C Tables 4.2.6.8 and 6.1.1.4'

loop_
_geom_angle_atom_site_label_1
_geom_angle_atom_site_label_2
_geom_angle_atom_site_label_3
_geom_angle
_geom_angle_site_symmetry_1
_geom_angle_site_symmetry_3
O1 Cu1 N1 93.32(15) . .
O1 Cu1 N2 154.13(16) . .
O2 Cu1 O1 88.48(13) . .
O2 Cu1 N1 160.55(16) . .
O2 Cu1 N2 93.82(15) . .
N1 Cu1 N2 92.96(16) . .
C2 O1 Cu1 127.6(3) . .
C13 O2 Cu1 127.0(3) . .
C7 N1 Cu1 125.8(3) . .
C7 N1 C8 119.7(4) . .
C8 N1 Cu1 114.3(3) . .
C10 N2 Cu1 115.8(3) . .
C11 N2 Cu1 124.3(3) . .
C11 N2 C10 118.3(4) . .
C2 C1 C7 121.8(4) . .
C6 C1 C2 121.4(4) . .
C6 C1 C7 116.8(4) . .
O1 C2 C1 125.5(4) . .
O1 C2 C3 119.2(4) . .
C1 C2 C3 115.3(4) . .
C2 C3 Br1 116.6(3) . .
C4 C3 Br1 119.9(4) . .
C4 C3 C2 123.4(4) . .
C3 C4 H4 120.5 . .
C3 C4 C5 119.0(4) . .
C5 C4 H4 120.5 . .
C4 C5 Br2 118.6(4) . .
C6 C5 Br2 120.4(4) . .
C6 C5 C4 121.1(4) . .
C1 C6 H6 120.1 . .
C5 C6 C1 119.7(4) . .
C5 C6 H6 120.1 . .
N1 C7 C1 125.6(4) . .
N1 C7 H7 117.2 . .
C1 C7 H7 117.2 . .
N1 C8 H8A 109.2 . .
N1 C8 H8B 109.2 . .
N1 C8 C9 112.2(4) . .
H8A C8 H8B 107.9 . .
C9 C8 H8A 109.2 . .
C9 C8 H8B 109.2 . .
C8 C9 H9A 108.2 . .
C8 C9 H9B 108.2 . .
C8 C9 C10 116.4(4) . .
H9A C9 H9B 107.3 . .
C10 C9 H9A 108.2 . .
C10 C9 H9B 108.2 . .
N2 C10 C9 111.9(4) . .
N2 C10 H10 108.3 . .
N2 C10 C18 108.1(4) . .
C9 C10 H10 108.3 . .
C18 C10 C9 111.8(4) . .
C18 C10 H10 108.3 . .
N2 C11 H11 117.1 . .
N2 C11 C12 125.8(5) . .
C12 C11 H11 117.1 . .
C13 C12 C11 122.4(4) . .
C13 C12 C17 120.7(5) . .
C17 C12 C11 116.8(4) . .
O2 C13 C12 125.2(4) . .
O2 C13 C14 118.7(4) . .
C12 C13 C14 116.1(4) . .
C13 C14 Br3 117.4(3) . .
C15 C14 Br3 119.5(4) . .
C15 C14 C13 123.1(5) . .
C14 C15 H15 120.7 . .
C14 C15 C16 118.6(5) . .
C16 C15 H15 120.7 . .
C15 C16 Br4 119.4(4) . .
C17 C16 Br4 119.7(4) . .
C17 C16 C15 120.9(4) . .
C12 C17 H17 119.7 . .
C16 C17 C12 120.6(5) . .
C16 C17 H17 119.7 . .
C10 C18 H18A 109.1 . .
C10 C18 H18B 109.1 . .
H18A C18 H18B 107.8 . .
C19 C18 C10 112.6(4) . .
C19 C18 H18A 109.1 . .
C19 C18 H18B 109.1 . .
C18 C19 H19A 109.5 . .
C18 C19 H19B 109.5 . .
C18 C19 H19C 109.5 . .
H19A C19 H19B 109.5 . .
H19A C19 H19C 109.5 . .
H19B C19 H19C 109.5 . .

loop_
_geom_bond_atom_site_label_1
_geom_bond_atom_site_label_2
_geom_bond_distance
_geom_bond_site_symmetry_2
Br1 C3 1.893(5) .
Br2 C5 1.903(5) .
Br3 C14 1.895(5) .
Br4 C16 1.900(5) .
Cu1 O1 1.897(3) .
Cu1 O2 1.889(3) .
Cu1 N1 1.946(4) .
Cu1 N2 1.957(4) .
O1 C2 1.295(5) .
O2 C13 1.295(5) .
N1 C7 1.290(6) .
N1 C8 1.465(6) .
N2 C10 1.480(6) .
N2 C11 1.298(6) .
C1 C2 1.418(6) .
C1 C6 1.407(6) .
C1 C7 1.445(6) .
C2 C3 1.428(6) .
C3 C4 1.366(6) .
C4 H4 0.9500 .
C4 C5 1.391(7) .
C5 C6 1.373(7) .
C6 H6 0.9500 .
C7 H7 0.9500 .
C8 H8A 0.9900 .
C8 H8B 0.9900 .
C8 C9 1.523(7) .
C9 H9A 0.9900 .
C9 H9B 0.9900 .
C9 C10 1.541(7) .
C10 H10 1.0000 .
C10 C18 1.536(7) .
C11 H11 0.9500 .
C11 C12 1.438(7) .
C12 C13 1.410(6) .
C12 C17 1.410(6) .
C13 C14 1.420(7) .
C14 C15 1.380(6) .
C15 H15 0.9500 .
C15 C16 1.395(7) .
C16 C17 1.364(7) .
C17 H17 0.9500 .
C18 H18A 0.9900 .
C18 H18B 0.9900 .
C18 C19 1.521(7) .
C19 H19A 0.9800 .
C19 H19B 0.9800 .
C19 H19C 0.9800 .

loop_
_geom_torsion_atom_site_label_1
_geom_torsion_atom_site_label_2
_geom_torsion_atom_site_label_3
_geom_torsion_atom_site_label_4
_geom_torsion
_geom_torsion_site_symmetry_1
_geom_torsion_site_symmetry_2
_geom_torsion_site_symmetry_3
_geom_torsion_site_symmetry_4
Br1 C3 C4 C5 -177.1(4) . . . .
Br2 C5 C6 C1 177.8(4) . . . .
Br3 C14 C15 C16 -179.9(4) . . . .
Br4 C16 C17 C12 -178.1(4) . . . .
Cu1 O1 C2 C1 4.9(7) . . . .
Cu1 O1 C2 C3 -174.3(3) . . . .
Cu1 O2 C13 C12 11.0(7) . . . .
Cu1 O2 C13 C14 -168.3(3) . . . .
Cu1 N1 C7 C1 6.2(7) . . . .
Cu1 N1 C8 C9 -70.0(5) . . . .
Cu1 N2 C10 C9 -65.3(5) . . . .
Cu1 N2 C10 C18 58.2(4) . . . .
Cu1 N2 C11 C12 6.0(7) . . . .
O1 Cu1 O2 C13 -165.9(4) . . . .
O1 C2 C3 Br1 -3.1(6) . . . .
O1 C2 C3 C4 177.7(5) . . . .
O2 Cu1 O1 C2 -164.3(4) . . . .
O2 C13 C14 Br3 1.9(6) . . . .
O2 C13 C14 C15 -177.4(4) . . . .
N1 Cu1 O1 C2 -3.7(4) . . . .
N1 Cu1 O2 C13 98.4(6) . . . .
N1 C8 C9 C10 43.9(6) . . . .
N2 Cu1 O1 C2 100.1(5) . . . .
N2 Cu1 O2 C13 -11.7(4) . . . .
N2 C10 C18 C19 58.8(5) . . . .
N2 C11 C12 C13 -10.2(8) . . . .
N2 C11 C12 C17 173.9(5) . . . .
C1 C2 C3 Br1 177.6(3) . . . .
C1 C2 C3 C4 -1.5(7) . . . .
C2 C1 C6 C5 2.8(8) . . . .
C2 C1 C7 N1 -5.8(8) . . . .
C2 C3 C4 C5 2.0(8) . . . .
C3 C4 C5 Br2 179.8(4) . . . .
C3 C4 C5 C6 -0.1(8) . . . .
C4 C5 C6 C1 -2.3(8) . . . .
C6 C1 C2 O1 179.9(5) . . . .
C6 C1 C2 C3 -0.9(7) . . . .
C6 C1 C7 N1 174.2(5) . . . .
C7 N1 C8 C9 114.5(5) . . . .
C7 C1 C2 O1 -0.2(8) . . . .
C7 C1 C2 C3 179.0(5) . . . .
C7 C1 C6 C5 -177.1(5) . . . .
C8 N1 C7 C1 -178.9(5) . . . .
C8 C9 C10 N2 25.1(6) . . . .
C8 C9 C10 C18 -96.3(5) . . . .
C9 C10 C18 C19 -177.6(4) . . . .
C10 N2 C11 C12 171.2(4) . . . .
C11 N2 C10 C9 128.3(5) . . . .
C11 N2 C10 C18 -108.2(5) . . . .
C11 C12 C13 O2 1.1(8) . . . .
C11 C12 C13 C14 -179.5(4) . . . .
C11 C12 C17 C16 177.9(5) . . . .
C12 C13 C14 Br3 -177.5(3) . . . .
C12 C13 C14 C15 3.2(7) . . . .
C13 C12 C17 C16 1.9(8) . . . .
C13 C14 C15 C16 -0.7(7) . . . .
C14 C15 C16 Br4 177.4(4) . . . .
C14 C15 C16 C17 -1.5(8) . . . .
C15 C16 C17 C12 0.8(8) . . . .
C17 C12 C13 O2 176.8(4) . . . .
C17 C12 C13 C14 -3.8(7) . . . .
